data_4311409
loop_
_publ_author_name
'Sumon Nag'
'Parna Gupta'
'Ray J. Butcher'
'Samaresh Bhattacharya'

_publ_section_title
;
 Unprecedented Migration of a Methyl Group in
 2-(2',6'-Dimethylphenylazo)-4-methylphenol Mediated by Ruthenium
;
_journal_name_full 'Inorganic Chemistry'
_journal_page_first 4814
_journal_page_last 4816
_journal_paper_doi 10.1021/ic049494h
_journal_volume 43
_journal_year 2004
_chemical_formula_sum 'C52 H44 N2 O2 P2 Ru'
_chemical_formula_weight 891.90
_chemical_name_systematic
; 
 ? 
;
_space_group_IT_number 14
_symmetry_cell_setting monoclinic
_symmetry_space_group_name_Hall '-P 2ybc'
_symmetry_space_group_name_H-M 'P 1 21/c 1'
_atom_sites_solution_hydrogens geom
_atom_sites_solution_primary direct
_atom_sites_solution_secondary difmap
_audit_creation_method SHELXL-97
_cell_angle_alpha 90.00
_cell_angle_beta 109.90(2)
_cell_angle_gamma 90.00
_cell_formula_units_Z 4
_cell_length_a 18.343(8)
_cell_length_b 12.071(4)
_cell_length_c 20.628(13)
_cell_measurement_temperature 103(2)
_cell_volume 4295(4)
_computing_cell_refinement 'Bruker SMART'
_computing_data_collection 'Bruker SMART'
_computing_data_reduction 'Bruker SHELXTL'
_computing_molecular_graphics 'Bruker SHELXTL'
_computing_publication_material 'Bruker SHELXTL'
_computing_structure_refinement 'SHELXL-97 (Sheldrick, 1997)'
_computing_structure_solution 'SHELXS-97 (Sheldrick, 1990)'
_diffrn_ambient_temperature 103(2)
_diffrn_measured_fraction_theta_full 0.688
_diffrn_measured_fraction_theta_max 0.688
_diffrn_measurement_device_type 'CCD area detector'
_diffrn_measurement_method 'phi and omega scans'
_diffrn_radiation_monochromator graphite
_diffrn_radiation_source 'fine-focus sealed tube'
_diffrn_radiation_type MoK\a
_diffrn_radiation_wavelength 0.71073
_diffrn_reflns_av_R_equivalents 0.0541
_diffrn_reflns_av_sigmaI/netI 0.0384
_diffrn_reflns_limit_h_max 23
_diffrn_reflns_limit_h_min -23
_diffrn_reflns_limit_k_max 16
_diffrn_reflns_limit_k_min -15
_diffrn_reflns_limit_l_max 20
_diffrn_reflns_limit_l_min -26
_diffrn_reflns_number 15206
_diffrn_reflns_theta_full 28.27
_diffrn_reflns_theta_max 28.27
_diffrn_reflns_theta_min 1.99
_exptl_absorpt_coefficient_mu 0.483
_exptl_absorpt_correction_T_max 0.928068
_exptl_absorpt_correction_T_min 0.626160
_exptl_absorpt_correction_type multi-scan
_exptl_crystal_colour 'deep green-b'
_exptl_crystal_density_diffrn 1.379
_exptl_crystal_density_method 'not measured'
_exptl_crystal_description 'triangular p'
_exptl_crystal_F_000 1840
_exptl_crystal_size_max 0.15
_exptl_crystal_size_mid 0.5
_exptl_crystal_size_min 0.80
_refine_diff_density_max 0.585
_refine_diff_density_min -0.806
_refine_diff_density_rms 0.070
_refine_ls_extinction_method none
_refine_ls_goodness_of_fit_ref 1.031
_refine_ls_hydrogen_treatment mixed
_refine_ls_matrix_type full
_refine_ls_number_parameters 535
_refine_ls_number_reflns 7315
_refine_ls_number_restraints 0
_refine_ls_restrained_S_all 1.031
_refine_ls_R_factor_all 0.0386
_refine_ls_R_factor_gt 0.0325
_refine_ls_shift/su_max 0.061
_refine_ls_shift/su_mean 0.001
_refine_ls_structure_factor_coef Fsqd
_refine_ls_weighting_details 'calc w=1/[\s^2^(Fo^2^)+(0.0454P)^2^+3.7941P] where P=(Fo^2^+2Fc^2^)/3'
_refine_ls_weighting_scheme calc
_refine_ls_wR_factor_gt 0.0814
_refine_ls_wR_factor_ref 0.0848
_reflns_number_gt 6593
_reflns_number_total 7315
_reflns_threshold_expression >2sigma(I)
_cod_data_source_file ic049494hsi20040419_090715.cif
_cod_data_source_block bhats1m
_cod_depositor_comments
;
The following automatic conversions were performed:
'_symmetry_cell_setting' value 'Monoclinic' changed to 'monoclinic'
according to '/home/saulius/struct/CIF-dictionaries/cif_core.dic'
dictionary named 'cif_core.dic' version 2.4.1 from 2010-06-29.

Automatic conversion script
Id: cif_fix_enum 1527 2010-12-29 10:47:43Z saulius 
;
_cod_database_code 4311409

loop_
_symmetry_equiv_pos_as_xyz
'x, y, z'
'-x, y+1/2, -z+1/2'
'-x, -y, -z'
'x, -y-1/2, z-1/2'

loop_
_atom_site_label
_atom_site_type_symbol
_atom_site_fract_x
_atom_site_fract_y
_atom_site_fract_z
_atom_site_U_iso_or_equiv
_atom_site_adp_type
_atom_site_occupancy
_atom_site_symmetry_multiplicity
_atom_site_calc_flag
_atom_site_refinement_flags
_atom_site_disorder_assembly
_atom_site_disorder_group
Ru Ru 0.238279(12) 0.230036(15) 0.805090(10) 0.01408(7) Uani 1 1 d . . .
P1 P 0.20299(4) 0.04060(5) 0.78624(3) 0.01595(14) Uani 1 1 d . . .
P2 P 0.26206(4) 0.42423(5) 0.81825(3) 0.01543(14) Uani 1 1 d . . .
O O 0.08210(13) 0.26756(16) 0.82204(13) 0.0351(6) Uani 1 1 d . . .
O1 O 0.31925(11) 0.19744(14) 0.91163(9) 0.0198(4) Uani 1 1 d . . .
N1 N 0.34260(13) 0.20806(15) 0.79021(11) 0.0145(4) Uani 1 1 d . . .
N2 N 0.34945(13) 0.21807(15) 0.72975(11) 0.0165(5) Uani 1 1 d . . .
C C 0.14190(17) 0.25336(19) 0.81566(14) 0.0202(6) Uani 1 1 d . . .
C1 C 0.20895(16) 0.24918(18) 0.69929(14) 0.0175(5) Uani 1 1 d . . .
C2 C 0.13928(17) 0.2677(2) 0.64543(14) 0.0211(6) Uani 1 1 d . . .
H2A H 0.0927 0.2701 0.6558 0.025 Uiso 1 1 calc R . .
C3 C 0.13480(18) 0.2832(2) 0.57620(14) 0.0221(6) Uani 1 1 d . . .
C4 C 0.0593(2) 0.3035(3) 0.52014(16) 0.0356(7) Uani 1 1 d . . .
H4A H 0.0204 0.2511 0.5246 0.053 Uiso 1 1 calc R . .
H4B H 0.0657 0.2933 0.4753 0.053 Uiso 1 1 calc R . .
H4C H 0.0420 0.3794 0.5237 0.053 Uiso 1 1 calc R . .
C5 C 0.20396(18) 0.2826(2) 0.56082(14) 0.0235(6) Uani 1 1 d . . .
H5A H 0.2017 0.2956 0.5147 0.028 Uiso 1 1 calc R . .
C6 C 0.27521(17) 0.26361(19) 0.61123(13) 0.0191(6) Uani 1 1 d . . .
C7 C 0.34973(19) 0.2675(2) 0.59397(16) 0.0314(7) Uani 1 1 d . . .
H7A H 0.3375 0.2885 0.5455 0.047 Uiso 1 1 calc R . .
H7B H 0.3743 0.1943 0.6018 0.047 Uiso 1 1 calc R . .
H7C H 0.3852 0.3221 0.6235 0.047 Uiso 1 1 calc R . .
C8 C 0.27744(16) 0.24290(18) 0.67985(13) 0.0173(5) Uani 1 1 d . . .
C9 C 0.40715(16) 0.18428(18) 0.84853(13) 0.0169(5) Uani 1 1 d . . .
C10 C 0.48268(16) 0.1677(2) 0.84703(14) 0.0206(6) Uani 1 1 d . . .
H10A H 0.4920 0.1742 0.8046 0.025 Uiso 1 1 calc R . .
C11 C 0.54338(18) 0.1421(2) 0.90681(16) 0.0260(6) Uani 1 1 d . . .
C12 C 0.62537(19) 0.1226(3) 0.90717(18) 0.0371(8) Uani 1 1 d . . .
H12A H 0.6254 0.1224 0.8597 0.056 Uiso 1 1 calc R . .
H12B H 0.6442 0.0511 0.9289 0.056 Uiso 1 1 calc R . .
H12C H 0.6594 0.1818 0.9332 0.056 Uiso 1 1 calc R . .
C13 C 0.52658(19) 0.1343(2) 0.96914(15) 0.0294(7) Uani 1 1 d . . .
H13A H 0.5674 0.1157 1.0105 0.035 Uiso 1 1 calc R . .
C14 C 0.45355(18) 0.1527(2) 0.97199(15) 0.0274(6) Uani 1 1 d . . .
H14A H 0.4454 0.1476 1.0150 0.033 Uiso 1 1 calc R . .
C15 C 0.39003(16) 0.17917(19) 0.91131(14) 0.0192(5) Uani 1 1 d . . .
C111 C 0.11981(16) 0.01387(19) 0.70655(14) 0.0195(6) Uani 1 1 d . . .
C112 C 0.04634(18) 0.0510(2) 0.70419(17) 0.0276(6) Uani 1 1 d . . .
H11A H 0.0414 0.0898 0.7426 0.033 Uiso 1 1 calc R . .
C113 C -0.0195(2) 0.0320(2) 0.64665(18) 0.0348(7) Uani 1 1 d . . .
H11B H -0.0689 0.0560 0.6467 0.042 Uiso 1 1 calc R . .
C114 C -0.0132(2) -0.0220(3) 0.58921(17) 0.0385(8) Uani 1 1 d . . .
H11C H -0.0580 -0.0348 0.5499 0.046 Uiso 1 1 calc R . .
C115 C 0.0586(2) -0.0569(3) 0.58974(17) 0.0393(8) Uani 1 1 d . . .
H11D H 0.0633 -0.0930 0.5504 0.047 Uiso 1 1 calc R . .
C116 C 0.12462(19) -0.0394(2) 0.64789(15) 0.0284(6) Uani 1 1 d . . .
H11E H 0.1736 -0.0641 0.6475 0.034 Uiso 1 1 calc R . .
C121 C 0.28059(15) -0.05454(18) 0.78449(14) 0.0173(5) Uani 1 1 d . . .
C122 C 0.31394(17) -0.1282(2) 0.83947(15) 0.0225(6) Uani 1 1 d . . .
H12D H 0.2951 -0.1299 0.8770 0.027 Uiso 1 1 calc R . .
C123 C 0.37454(18) -0.1990(2) 0.83961(16) 0.0279(7) Uani 1 1 d . . .
H12E H 0.3976 -0.2470 0.8776 0.034 Uiso 1 1 calc R . .
C124 C 0.40077(18) -0.1984(2) 0.78363(17) 0.0295(7) Uani 1 1 d . . .
H12F H 0.4406 -0.2480 0.7828 0.035 Uiso 1 1 calc R . .
C125 C 0.36898(18) -0.1256(2) 0.72911(17) 0.0282(7) Uani 1 1 d . . .
H12G H 0.3870 -0.1262 0.6911 0.034 Uiso 1 1 calc R . .
C126 C 0.31080(16) -0.0519(2) 0.72989(15) 0.0218(6) Uani 1 1 d . . .
H12H H 0.2914 0.0004 0.6936 0.026 Uiso 1 1 calc R . .
C131 C 0.16878(16) -0.02284(19) 0.85182(14) 0.0189(6) Uani 1 1 d . . .
C132 C 0.19619(18) 0.0171(2) 0.92007(15) 0.0242(6) Uani 1 1 d . . .
H13B H 0.2312 0.0778 0.9316 0.029 Uiso 1 1 calc R . .
C133 C 0.17220(19) -0.0319(2) 0.97104(16) 0.0286(7) Uani 1 1 d . . .
H13C H 0.1917 -0.0054 1.0171 0.034 Uiso 1 1 calc R . .
C134 C 0.11984(19) -0.1195(2) 0.95407(17) 0.0302(7) Uani 1 1 d . . .
H13D H 0.1027 -0.1517 0.9884 0.036 Uiso 1 1 calc R . .
C135 C 0.09245(18) -0.1603(2) 0.88669(17) 0.0303(7) Uani 1 1 d . . .
H13E H 0.0569 -0.2205 0.8755 0.036 Uiso 1 1 calc R . .
C136 C 0.11679(17) -0.1135(2) 0.83550(16) 0.0259(6) Uani 1 1 d . . .
H13F H 0.0985 -0.1424 0.7900 0.031 Uiso 1 1 calc R . .
C211 C 0.36126(16) 0.46514(19) 0.82762(14) 0.0185(5) Uani 1 1 d . . .
C212 C 0.41533(19) 0.4970(2) 0.89164(16) 0.0279(6) Uani 1 1 d . . .
H21A H 0.4005 0.4982 0.9315 0.033 Uiso 1 1 calc R . .
C213 C 0.4905(2) 0.5266(3) 0.89677(19) 0.0373(8) Uani 1 1 d . . .
H21B H 0.5263 0.5494 0.9399 0.045 Uiso 1 1 calc R . .
C214 C 0.51333(19) 0.5231(2) 0.83933(19) 0.0354(8) Uani 1 1 d . . .
H21C H 0.5646 0.5437 0.8433 0.042 Uiso 1 1 calc R . .
C215 C 0.46148(18) 0.4895(2) 0.77606(17) 0.0268(7) Uani 1 1 d . . .
H21D H 0.4777 0.4861 0.7370 0.032 Uiso 1 1 calc R . .
C216 C 0.38567(17) 0.46078(19) 0.76945(15) 0.0229(6) Uani 1 1 d . . .
H21E H 0.3504 0.4383 0.7260 0.027 Uiso 1 1 calc R . .
C221 C 0.24975(16) 0.49055(19) 0.89454(13) 0.0174(5) Uani 1 1 d . . .
C222 C 0.24598(19) 0.4283(2) 0.95030(15) 0.0289(7) Uani 1 1 d . . .
H22A H 0.2467 0.3497 0.9482 0.035 Uiso 1 1 calc R . .
C223 C 0.2411(2) 0.4808(2) 1.00937(16) 0.0353(8) Uani 1 1 d . . .
H22B H 0.2374 0.4378 1.0467 0.042 Uiso 1 1 calc R . .
C224 C 0.24183(19) 0.5961(2) 1.01317(16) 0.0312(7) Uani 1 1 d . . .
H22C H 0.2401 0.6318 1.0537 0.037 Uiso 1 1 calc R . .
C225 C 0.24498(18) 0.6587(2) 0.95759(15) 0.0270(6) Uani 1 1 d . . .
H22D H 0.2449 0.7373 0.9600 0.032 Uiso 1 1 calc R . .
C226 C 0.24833(17) 0.6068(2) 0.89831(15) 0.0232(6) Uani 1 1 d . . .
H22E H 0.2497 0.6501 0.8603 0.028 Uiso 1 1 calc R . .
C231 C 0.20015(16) 0.51300(19) 0.74769(13) 0.0186(6) Uani 1 1 d . . .
C232 C 0.23005(18) 0.6023(2) 0.72088(15) 0.0261(6) Uani 1 1 d . . .
H23A H 0.2843 0.6159 0.7369 0.031 Uiso 1 1 calc R . .
C233 C 0.1802(2) 0.6713(2) 0.67063(18) 0.0362(8) Uani 1 1 d . . .
H23B H 0.2010 0.7312 0.6526 0.043 Uiso 1 1 calc R . .
C234 C 0.1004(2) 0.6530(2) 0.64666(17) 0.0349(7) Uani 1 1 d . . .
H23C H 0.0669 0.7003 0.6127 0.042 Uiso 1 1 calc R . .
C235 C 0.07014(18) 0.5645(2) 0.67300(16) 0.0272(6) Uani 1 1 d . . .
H23D H 0.0158 0.5513 0.6570 0.033 Uiso 1 1 calc R . .
C236 C 0.12041(17) 0.4953(2) 0.72327(15) 0.0230(6) Uani 1 1 d . . .
H23E H 0.0996 0.4351 0.7410 0.028 Uiso 1 1 calc R . .

loop_
_atom_site_aniso_label
_atom_site_aniso_U_11
_atom_site_aniso_U_22
_atom_site_aniso_U_33
_atom_site_aniso_U_23
_atom_site_aniso_U_13
_atom_site_aniso_U_12
Ru 0.01670(13) 0.01282(9) 0.01305(10) 0.00053(7) 0.00551(10) 0.00033(7)
P1 0.0186(4) 0.0131(3) 0.0161(3) 0.0010(2) 0.0059(3) 0.0001(2)
P2 0.0182(4) 0.0138(3) 0.0140(3) 0.0007(2) 0.0052(3) 0.0005(2)
O 0.0305(14) 0.0283(10) 0.0560(15) -0.0024(10) 0.0270(14) 0.0005(8)
O1 0.0192(12) 0.0246(8) 0.0150(9) 0.0017(7) 0.0049(9) 0.0011(7)
N1 0.0178(13) 0.0133(9) 0.0118(10) -0.0017(8) 0.0041(10) -0.0020(7)
N2 0.0206(14) 0.0155(9) 0.0133(10) 0.0015(8) 0.0055(11) 0.0009(8)
C 0.0233(17) 0.0157(11) 0.0226(13) -0.0007(10) 0.0091(14) -0.0005(9)
C1 0.0214(17) 0.0133(10) 0.0171(12) 0.0011(9) 0.0056(13) 0.0006(9)
C2 0.0221(17) 0.0191(11) 0.0211(13) 0.0007(11) 0.0060(14) 0.0001(10)
C3 0.0240(18) 0.0195(12) 0.0171(13) 0.0000(10) -0.0004(14) 0.0023(10)
C4 0.030(2) 0.0479(18) 0.0241(15) 0.0035(14) 0.0033(17) 0.0053(14)
C5 0.035(2) 0.0189(12) 0.0158(12) -0.0006(10) 0.0077(14) 0.0017(10)
C6 0.0241(17) 0.0172(11) 0.0149(12) 0.0010(10) 0.0051(13) 0.0025(9)
C7 0.039(2) 0.0366(15) 0.0235(15) 0.0078(13) 0.0170(16) 0.0085(13)
C8 0.0249(17) 0.0126(10) 0.0157(12) -0.0025(9) 0.0085(13) -0.0018(9)
C9 0.0196(16) 0.0136(10) 0.0153(12) -0.0010(9) 0.0033(13) -0.0006(9)
C10 0.0209(17) 0.0214(12) 0.0187(13) -0.0022(10) 0.0059(14) -0.0007(10)
C11 0.0221(18) 0.0275(13) 0.0249(15) -0.0041(12) 0.0034(15) 0.0028(11)
C12 0.023(2) 0.0512(19) 0.0331(18) -0.0067(15) 0.0041(18) 0.0042(14)
C13 0.026(2) 0.0376(16) 0.0183(14) 0.0014(12) -0.0011(15) 0.0072(12)
C14 0.0294(19) 0.0364(15) 0.0142(13) 0.0003(11) 0.0045(15) 0.0039(12)
C15 0.0216(17) 0.0180(11) 0.0164(12) 0.0008(10) 0.0043(13) 0.0002(9)
C111 0.0179(17) 0.0158(11) 0.0193(13) 0.0041(10) -0.0008(14) -0.0033(9)
C112 0.0221(19) 0.0266(13) 0.0311(16) 0.0041(12) 0.0052(16) -0.0009(11)
C113 0.020(2) 0.0339(15) 0.0424(19) 0.0149(14) -0.0001(18) -0.0022(12)
C114 0.034(2) 0.0362(16) 0.0282(17) 0.0119(14) -0.0123(18) -0.0077(13)
C115 0.045(3) 0.0371(17) 0.0240(16) -0.0033(14) -0.0031(18) -0.0021(14)
C116 0.030(2) 0.0260(13) 0.0229(14) -0.0012(12) 0.0013(15) 0.0009(11)
C121 0.0151(16) 0.0142(10) 0.0213(13) -0.0041(10) 0.0047(13) -0.0028(9)
C122 0.0257(18) 0.0192(12) 0.0223(14) 0.0004(10) 0.0080(15) 0.0011(10)
C123 0.0262(19) 0.0224(12) 0.0323(16) 0.0009(12) 0.0062(16) 0.0045(11)
C124 0.0220(19) 0.0230(12) 0.0443(19) -0.0085(13) 0.0123(17) 0.0005(10)
C125 0.0276(19) 0.0267(13) 0.0359(17) -0.0072(12) 0.0180(17) -0.0060(11)
C126 0.0240(17) 0.0193(11) 0.0228(14) -0.0020(10) 0.0089(14) -0.0051(10)
C131 0.0206(17) 0.0175(11) 0.0198(13) 0.0045(10) 0.0085(14) 0.0025(9)
C132 0.0301(19) 0.0199(12) 0.0259(15) -0.0008(11) 0.0136(15) -0.0023(10)
C133 0.039(2) 0.0244(13) 0.0276(15) 0.0004(12) 0.0185(16) 0.0015(11)
C134 0.034(2) 0.0267(13) 0.0364(17) 0.0111(13) 0.0200(17) 0.0024(12)
C135 0.0245(19) 0.0267(13) 0.0383(17) 0.0105(13) 0.0087(17) -0.0043(11)
C136 0.0249(18) 0.0220(12) 0.0303(15) 0.0045(12) 0.0089(15) -0.0012(10)
C211 0.0170(16) 0.0146(10) 0.0221(13) 0.0015(10) 0.0042(13) 0.0003(9)
C212 0.025(2) 0.0320(14) 0.0241(15) -0.0012(12) 0.0050(16) 0.0019(12)
C213 0.022(2) 0.0424(17) 0.0406(19) -0.0094(15) 0.0019(18) -0.0006(13)
C214 0.021(2) 0.0324(15) 0.053(2) -0.0095(15) 0.0135(19) -0.0034(12)
C215 0.0251(19) 0.0212(12) 0.0385(17) 0.0008(12) 0.0166(17) -0.0004(10)
C216 0.0270(18) 0.0147(11) 0.0277(15) 0.0001(10) 0.0103(15) -0.0014(10)
C221 0.0182(16) 0.0159(11) 0.0162(12) -0.0020(10) 0.0034(13) 0.0001(9)
C222 0.048(2) 0.0180(12) 0.0240(15) -0.0004(11) 0.0162(16) 0.0018(11)
C223 0.061(3) 0.0267(14) 0.0223(15) 0.0013(12) 0.0195(18) 0.0005(13)
C224 0.044(2) 0.0278(14) 0.0247(15) -0.0067(12) 0.0153(17) 0.0000(12)
C225 0.036(2) 0.0181(12) 0.0262(15) -0.0040(11) 0.0098(16) 0.0013(11)
C226 0.0307(18) 0.0167(11) 0.0227(14) 0.0000(11) 0.0097(15) 0.0004(10)
C231 0.0232(17) 0.0153(11) 0.0162(13) -0.0010(9) 0.0052(14) 0.0015(9)
C232 0.0243(18) 0.0237(13) 0.0255(15) 0.0067(12) 0.0021(15) -0.0020(11)
C233 0.031(2) 0.0314(15) 0.0380(18) 0.0193(14) 0.0008(18) -0.0017(12)
C234 0.034(2) 0.0308(15) 0.0300(16) 0.0128(13) -0.0023(17) 0.0045(13)
C235 0.0175(18) 0.0303(14) 0.0266(15) 0.0017(12) -0.0019(15) 0.0015(11)
C236 0.0248(18) 0.0204(12) 0.0231(14) 0.0022(11) 0.0071(15) 0.0008(10)

loop_
_atom_type_symbol
_atom_type_description
_atom_type_scat_dispersion_real
_atom_type_scat_dispersion_imag
_atom_type_scat_source
C C 0.0033 0.0016 'International Tables Vol C Tables 4.2.6.8 and 6.1.1.4'
H H 0.0000 0.0000 'International Tables Vol C Tables 4.2.6.8 and 6.1.1.4'
N N 0.0061 0.0033 'International Tables Vol C Tables 4.2.6.8 and 6.1.1.4'
O O 0.0106 0.0060 'International Tables Vol C Tables 4.2.6.8 and 6.1.1.4'
P P 0.1023 0.0942 'International Tables Vol C Tables 4.2.6.8 and 6.1.1.4'
Ru Ru -1.2594 0.8363 'International Tables Vol C Tables 4.2.6.8 and 6.1.1.4'

loop_
_geom_angle_atom_site_label_1
_geom_angle_atom_site_label_2
_geom_angle_atom_site_label_3
_geom_angle
_geom_angle_site_symmetry_1
_geom_angle_site_symmetry_3
_geom_angle_publ_flag
C Ru N1 177.85(10) . . ?
C Ru C1 100.86(12) . . ?
N1 Ru C1 77.21(10) . . ?
C Ru O1 104.48(10) . . ?
N1 Ru O1 77.45(8) . . ?
C1 Ru O1 154.66(9) . . ?
C Ru P1 87.04(7) . . ?
N1 Ru P1 93.84(6) . . ?
C1 Ru P1 88.64(7) . . ?
O1 Ru P1 92.55(5) . . ?
C Ru P2 88.98(7) . . ?
N1 Ru P2 90.02(5) . . ?
C1 Ru P2 88.98(6) . . ?
O1 Ru P2 91.53(5) . . ?
P1 Ru P2 174.91(3) . . ?
C121 P1 C131 102.38(11) . . ?
C121 P1 C111 106.46(12) . . ?
C131 P1 C111 101.30(13) . . ?
C121 P1 Ru 115.81(8) . . ?
C131 P1 Ru 115.01(8) . . ?
C111 P1 Ru 114.20(8) . . ?
C211 P2 C221 101.44(12) . . ?
C211 P2 C231 104.38(12) . . ?
C221 P2 C231 101.47(12) . . ?
C211 P2 Ru 114.46(8) . . ?
C221 P2 Ru 116.92(8) . . ?
C231 P2 Ru 116.11(9) . . ?
C15 O1 Ru 110.56(15) . . ?
N2 N1 C9 120.9(2) . . ?
N2 N1 Ru 121.98(18) . . ?
C9 N1 Ru 117.12(15) . . ?
N1 N2 C8 110.4(2) . . ?
O C Ru 179.8(3) . . ?
C2 C1 C8 115.7(2) . . ?
C2 C1 Ru 133.94(19) . . ?
C8 C1 Ru 110.3(2) . . ?
C1 C2 C3 123.2(2) . . ?
C1 C2 H2A 118.4 . . ?
C3 C2 H2A 118.4 . . ?
C5 C3 C2 118.7(3) . . ?
C5 C3 C4 119.7(2) . . ?
C2 C3 C4 121.6(3) . . ?
C3 C4 H4A 109.5 . . ?
C3 C4 H4B 109.5 . . ?
H4A C4 H4B 109.5 . . ?
C3 C4 H4C 109.5 . . ?
H4A C4 H4C 109.5 . . ?
H4B C4 H4C 109.5 . . ?
C6 C5 C3 121.6(2) . . ?
C6 C5 H5A 119.2 . . ?
C3 C5 H5A 119.2 . . ?
C5 C6 C8 118.4(2) . . ?
C5 C6 C7 120.7(2) . . ?
C8 C6 C7 120.8(3) . . ?
C6 C7 H7A 109.5 . . ?
C6 C7 H7B 109.5 . . ?
H7A C7 H7B 109.5 . . ?
C6 C7 H7C 109.5 . . ?
H7A C7 H7C 109.5 . . ?
H7B C7 H7C 109.5 . . ?
N2 C8 C6 117.9(2) . . ?
N2 C8 C1 119.9(2) . . ?
C6 C8 C1 122.2(3) . . ?
N1 C9 C10 124.0(2) . . ?
N1 C9 C15 113.8(2) . . ?
C10 C9 C15 122.2(3) . . ?
C11 C10 C9 120.6(2) . . ?
C11 C10 H10A 119.7 . . ?
C9 C10 H10A 119.7 . . ?
C10 C11 C13 117.6(3) . . ?
C10 C11 C12 122.2(3) . . ?
C13 C11 C12 120.2(3) . . ?
C11 C12 H12A 109.5 . . ?
C11 C12 H12B 109.5 . . ?
H12A C12 H12B 109.5 . . ?
C11 C12 H12C 109.5 . . ?
H12A C12 H12C 109.5 . . ?
H12B C12 H12C 109.5 . . ?
C14 C13 C11 122.7(3) . . ?
C14 C13 H13A 118.7 . . ?
C11 C13 H13A 118.7 . . ?
C13 C14 C15 120.9(2) . . ?
C13 C14 H14A 119.5 . . ?
C15 C14 H14A 119.5 . . ?
O1 C15 C14 123.0(2) . . ?
O1 C15 C9 121.0(2) . . ?
C14 C15 C9 116.0(2) . . ?
C116 C111 C112 117.3(3) . . ?
C116 C111 P1 124.9(2) . . ?
C112 C111 P1 117.8(2) . . ?
C113 C112 C111 121.3(3) . . ?
C113 C112 H11A 119.3 . . ?
C111 C112 H11A 119.3 . . ?
C114 C113 C112 120.2(3) . . ?
C114 C113 H11B 119.9 . . ?
C112 C113 H11B 119.9 . . ?
C115 C114 C113 119.5(3) . . ?
C115 C114 H11C 120.3 . . ?
C113 C114 H11C 120.3 . . ?
C114 C115 C116 120.4(3) . . ?
C114 C115 H11D 119.8 . . ?
C116 C115 H11D 119.8 . . ?
C111 C116 C115 121.3(3) . . ?
C111 C116 H11E 119.3 . . ?
C115 C116 H11E 119.3 . . ?
C122 C121 C126 118.4(2) . . ?
C122 C121 P1 120.39(18) . . ?
C126 C121 P1 121.1(2) . . ?
C123 C122 C121 120.9(2) . . ?
C123 C122 H12D 119.5 . . ?
C121 C122 H12D 119.5 . . ?
C124 C123 C122 119.5(3) . . ?
C124 C123 H12E 120.3 . . ?
C122 C123 H12E 120.3 . . ?
C125 C124 C123 120.4(3) . . ?
C125 C124 H12F 119.8 . . ?
C123 C124 H12F 119.8 . . ?
C124 C125 C126 120.4(2) . . ?
C124 C125 H12G 119.8 . . ?
C126 C125 H12G 119.8 . . ?
C125 C126 C121 120.2(3) . . ?
C125 C126 H12H 119.9 . . ?
C121 C126 H12H 119.9 . . ?
C132 C131 C136 119.0(2) . . ?
C132 C131 P1 119.80(19) . . ?
C136 C131 P1 121.2(2) . . ?
C133 C132 C131 120.6(2) . . ?
C133 C132 H13B 119.7 . . ?
C131 C132 H13B 119.7 . . ?
C134 C133 C132 119.9(3) . . ?
C134 C133 H13C 120.1 . . ?
C132 C133 H13C 120.1 . . ?
C133 C134 C135 120.1(2) . . ?
C133 C134 H13D 119.9 . . ?
C135 C134 H13D 119.9 . . ?
C134 C135 C136 120.6(3) . . ?
C134 C135 H13E 119.7 . . ?
C136 C135 H13E 119.7 . . ?
C135 C136 C131 119.7(3) . . ?
C135 C136 H13F 120.1 . . ?
C131 C136 H13F 120.1 . . ?
C212 C211 C216 118.6(2) . . ?
C212 C211 P2 121.99(19) . . ?
C216 C211 P2 119.3(2) . . ?
C213 C212 C211 120.3(3) . . ?
C213 C212 H21A 119.9 . . ?
C211 C212 H21A 119.9 . . ?
C214 C213 C212 120.5(3) . . ?
C214 C213 H21B 119.8 . . ?
C212 C213 H21B 119.8 . . ?
C213 C214 C215 120.2(3) . . ?
C213 C214 H21C 119.9 . . ?
C215 C214 H21C 119.9 . . ?
C214 C215 C216 120.4(3) . . ?
C214 C215 H21D 119.8 . . ?
C216 C215 H21D 119.8 . . ?
C215 C216 C211 120.0(3) . . ?
C215 C216 H21E 120.0 . . ?
C211 C216 H21E 120.0 . . ?
C222 C221 C226 119.0(2) . . ?
C222 C221 P2 121.59(18) . . ?
C226 C221 P2 119.32(18) . . ?
C221 C222 C223 120.6(2) . . ?
C221 C222 H22A 119.7 . . ?
C223 C222 H22A 119.7 . . ?
C224 C223 C222 119.8(3) . . ?
C224 C223 H22B 120.1 . . ?
C222 C223 H22B 120.1 . . ?
C225 C224 C223 119.9(2) . . ?
C225 C224 H22C 120.0 . . ?
C223 C224 H22C 120.0 . . ?
C224 C225 C226 120.4(2) . . ?
C224 C225 H22D 119.8 . . ?
C226 C225 H22D 119.8 . . ?
C225 C226 C221 120.3(2) . . ?
C225 C226 H22E 119.9 . . ?
C221 C226 H22E 119.9 . . ?
C236 C231 C232 118.6(3) . . ?
C236 C231 P2 118.88(18) . . ?
C232 C231 P2 122.4(2) . . ?
C233 C232 C231 120.2(3) . . ?
C233 C232 H23A 119.9 . . ?
C231 C232 H23A 119.9 . . ?
C234 C233 C232 120.7(3) . . ?
C234 C233 H23B 119.6 . . ?
C232 C233 H23B 119.6 . . ?
C233 C234 C235 119.5(3) . . ?
C233 C234 H23C 120.3 . . ?
C235 C234 H23C 120.3 . . ?
C234 C235 C236 119.6(3) . . ?
C234 C235 H23D 120.2 . . ?
C236 C235 H23D 120.2 . . ?
C231 C236 C235 121.4(2) . . ?
C231 C236 H23E 119.3 . . ?
C235 C236 H23E 119.3 . . ?

loop_
_geom_bond_atom_site_label_1
_geom_bond_atom_site_label_2
_geom_bond_distance
_geom_bond_site_symmetry_2
_geom_bond_publ_flag
Ru C 1.875(3) . ?
Ru N1 2.056(2) . ?
Ru C1 2.075(3) . ?
Ru O1 2.229(2) . ?
Ru P1 2.3723(10) . ?
Ru P2 2.3829(10) . ?
P1 C121 1.839(3) . ?
P1 C131 1.841(2) . ?
P1 C111 1.851(3) . ?
P2 C211 1.831(3) . ?
P2 C221 1.847(3) . ?
P2 C231 1.852(3) . ?
O C 1.161(3) . ?
O1 C15 1.319(3) . ?
N1 N2 1.301(3) . ?
N1 C9 1.401(4) . ?
N2 C8 1.403(4) . ?
C1 C2 1.397(4) . ?
C1 C8 1.445(3) . ?
C2 C3 1.414(4) . ?
C2 H2A 0.9500 . ?
C3 C5 1.409(4) . ?
C3 C4 1.492(5) . ?
C4 H4A 0.9800 . ?
C4 H4B 0.9800 . ?
C4 H4C 0.9800 . ?
C5 C6 1.385(4) . ?
C5 H5A 0.9500 . ?
C6 C8 1.424(3) . ?
C6 C7 1.526(4) . ?
C7 H7A 0.9800 . ?
C7 H7B 0.9800 . ?
C7 H7C 0.9800 . ?
C9 C10 1.410(4) . ?
C9 C15 1.434(3) . ?
C10 C11 1.386(4) . ?
C10 H10A 0.9500 . ?
C11 C13 1.424(4) . ?
C11 C12 1.520(4) . ?
C12 H12A 0.9800 . ?
C12 H12B 0.9800 . ?
C12 H12C 0.9800 . ?
C13 C14 1.379(4) . ?
C13 H13A 0.9500 . ?
C14 C15 1.426(4) . ?
C14 H14A 0.9500 . ?
C111 C116 1.399(4) . ?
C111 C112 1.405(4) . ?
C112 C113 1.395(5) . ?
C112 H11A 0.9500 . ?
C113 C114 1.391(5) . ?
C113 H11B 0.9500 . ?
C114 C115 1.380(5) . ?
C114 H11C 0.9500 . ?
C115 C116 1.400(5) . ?
C115 H11D 0.9500 . ?
C116 H11E 0.9500 . ?
C121 C122 1.406(4) . ?
C121 C126 1.415(3) . ?
C122 C123 1.401(4) . ?
C122 H12D 0.9500 . ?
C123 C124 1.394(4) . ?
C123 H12E 0.9500 . ?
C124 C125 1.389(4) . ?
C124 H12F 0.9500 . ?
C125 C126 1.394(4) . ?
C125 H12G 0.9500 . ?
C126 H12H 0.9500 . ?
C131 C132 1.409(4) . ?
C131 C136 1.415(4) . ?
C132 C133 1.402(4) . ?
C132 H13B 0.9500 . ?
C133 C134 1.391(4) . ?
C133 H13C 0.9500 . ?
C134 C135 1.397(5) . ?
C134 H13D 0.9500 . ?
C135 C136 1.398(4) . ?
C135 H13E 0.9500 . ?
C136 H13F 0.9500 . ?
C211 C212 1.408(4) . ?
C211 C216 1.417(4) . ?
C212 C213 1.393(4) . ?
C212 H21A 0.9500 . ?
C213 C214 1.386(5) . ?
C213 H21B 0.9500 . ?
C214 C215 1.388(5) . ?
C214 H21C 0.9500 . ?
C215 C216 1.394(4) . ?
C215 H21D 0.9500 . ?
C216 H21E 0.9500 . ?
C221 C222 1.395(3) . ?
C221 C226 1.406(3) . ?
C222 C223 1.403(4) . ?
C222 H22A 0.9500 . ?
C223 C224 1.394(4) . ?
C223 H22B 0.9500 . ?
C224 C225 1.391(4) . ?
C224 H22C 0.9500 . ?
C225 C226 1.394(4) . ?
C225 H22D 0.9500 . ?
C226 H22E 0.9500 . ?
C231 C236 1.392(4) . ?
C231 C232 1.406(3) . ?
C232 C233 1.399(4) . ?
C232 H23A 0.9500 . ?
C233 C234 1.394(5) . ?
C233 H23B 0.9500 . ?
C234 C235 1.396(4) . ?
C234 H23C 0.9500 . ?
C235 C236 1.405(4) . ?
C235 H23D 0.9500 . ?
C236 H23E 0.9500 . ?

loop_
_geom_torsion_atom_site_label_1
_geom_torsion_atom_site_label_2
_geom_torsion_atom_site_label_3
_geom_torsion_atom_site_label_4
_geom_torsion
_geom_torsion_site_symmetry_1
_geom_torsion_site_symmetry_2
_geom_torsion_site_symmetry_3
_geom_torsion_site_symmetry_4
_geom_torsion_publ_flag
C Ru P1 C121 -170.03(13) . . . . ?
N1 Ru P1 C121 11.93(11) . . . . ?
C1 Ru P1 C121 89.01(12) . . . . ?
O1 Ru P1 C121 -65.66(11) . . . . ?
P2 Ru P1 C121 151.2(2) . . . . ?
C Ru P1 C131 -50.79(14) . . . . ?
N1 Ru P1 C131 131.17(12) . . . . ?
C1 Ru P1 C131 -151.75(13) . . . . ?
O1 Ru P1 C131 53.58(12) . . . . ?
P2 Ru P1 C131 -89.6(3) . . . . ?
C Ru P1 C111 65.74(13) . . . . ?
N1 Ru P1 C111 -112.30(11) . . . . ?
C1 Ru P1 C111 -35.21(12) . . . . ?
O1 Ru P1 C111 170.12(10) . . . . ?
P2 Ru P1 C111 27.0(3) . . . . ?
C Ru P2 C211 170.31(13) . . . . ?
N1 Ru P2 C211 -11.60(11) . . . . ?
C1 Ru P2 C211 -88.80(12) . . . . ?
O1 Ru P2 C211 65.85(11) . . . . ?
P1 Ru P2 C211 -151.0(2) . . . . ?
C Ru P2 C221 51.92(14) . . . . ?
N1 Ru P2 C221 -129.99(12) . . . . ?
C1 Ru P2 C221 152.81(13) . . . . ?
O1 Ru P2 C221 -52.54(12) . . . . ?
P1 Ru P2 C221 90.6(3) . . . . ?
C Ru P2 C231 -67.90(13) . . . . ?
N1 Ru P2 C231 110.19(11) . . . . ?
C1 Ru P2 C231 32.99(11) . . . . ?
O1 Ru P2 C231 -172.36(10) . . . . ?
P1 Ru P2 C231 -29.2(3) . . . . ?
C Ru O1 C15 179.83(16) . . . . ?
N1 Ru O1 C15 -1.14(15) . . . . ?
C1 Ru O1 C15 0.0(3) . . . . ?
P1 Ru O1 C15 92.23(15) . . . . ?
P2 Ru O1 C15 -90.82(15) . . . . ?
C Ru N1 N2 -24(3) . . . . ?
C1 Ru N1 N2 2.74(17) . . . . ?
O1 Ru N1 N2 -177.77(18) . . . . ?
P1 Ru N1 N2 90.47(17) . . . . ?
P2 Ru N1 N2 -86.21(17) . . . . ?
C Ru N1 C9 155(3) . . . . ?
C1 Ru N1 C9 -178.79(17) . . . . ?
O1 Ru N1 C9 0.71(15) . . . . ?
P1 Ru N1 C9 -91.06(15) . . . . ?
P2 Ru N1 C9 92.27(15) . . . . ?
C9 N1 N2 C8 -179.41(19) . . . . ?
Ru N1 N2 C8 -1.0(2) . . . . ?
N1 Ru C O 77(88) . . . . ?
C1 Ru C O 50(88) . . . . ?
O1 Ru C O -129(100) . . . . ?
P1 Ru C O -38(88) . . . . ?
P2 Ru C O 139(100) . . . . ?
C Ru C1 C2 -3.4(3) . . . . ?
N1 Ru C1 C2 177.5(2) . . . . ?
O1 Ru C1 C2 176.39(18) . . . . ?
P1 Ru C1 C2 83.3(2) . . . . ?
P2 Ru C1 C2 -92.2(2) . . . . ?
C Ru C1 C8 175.51(15) . . . . ?
N1 Ru C1 C8 -3.51(15) . . . . ?
O1 Ru C1 C8 -4.7(3) . . . . ?
P1 Ru C1 C8 -97.77(15) . . . . ?
P2 Ru C1 C8 86.74(15) . . . . ?
C8 C1 C2 C3 -1.9(3) . . . . ?
Ru C1 C2 C3 176.95(19) . . . . ?
C1 C2 C3 C5 -1.6(4) . . . . ?
C1 C2 C3 C4 -179.6(2) . . . . ?
C2 C3 C5 C6 2.3(4) . . . . ?
C4 C3 C5 C6 -179.7(3) . . . . ?
C3 C5 C6 C8 0.8(4) . . . . ?
C3 C5 C6 C7 -177.8(2) . . . . ?
N1 N2 C8 C6 176.1(2) . . . . ?
N1 N2 C8 C1 -2.5(3) . . . . ?
C5 C6 C8 N2 176.8(2) . . . . ?
C7 C6 C8 N2 -4.7(3) . . . . ?
C5 C6 C8 C1 -4.6(3) . . . . ?
C7 C6 C8 C1 173.9(2) . . . . ?
C2 C1 C8 N2 -176.3(2) . . . . ?
Ru C1 C8 N2 4.6(3) . . . . ?
C2 C1 C8 C6 5.1(3) . . . . ?
Ru C1 C8 C6 -174.02(18) . . . . ?
N2 N1 C9 C10 -1.1(3) . . . . ?
Ru N1 C9 C10 -179.56(18) . . . . ?
N2 N1 C9 C15 178.3(2) . . . . ?
Ru N1 C9 C15 -0.2(3) . . . . ?
N1 C9 C10 C11 -178.6(2) . . . . ?
C15 C9 C10 C11 2.1(4) . . . . ?
C9 C10 C11 C13 -0.5(4) . . . . ?
C9 C10 C11 C12 179.4(3) . . . . ?
C10 C11 C13 C14 -1.0(4) . . . . ?
C12 C11 C13 C14 179.1(3) . . . . ?
C11 C13 C14 C15 1.0(5) . . . . ?
Ru O1 C15 C14 -178.1(2) . . . . ?
Ru O1 C15 C9 1.5(3) . . . . ?
C13 C14 C15 O1 -180.0(3) . . . . ?
C13 C14 C15 C9 0.5(4) . . . . ?
N1 C9 C15 O1 -0.9(3) . . . . ?
C10 C9 C15 O1 178.4(2) . . . . ?
N1 C9 C15 C14 178.6(2) . . . . ?
C10 C9 C15 C14 -2.0(3) . . . . ?
C121 P1 C111 C116 -19.1(2) . . . . ?
C131 P1 C111 C116 -125.8(2) . . . . ?
Ru P1 C111 C116 110.0(2) . . . . ?
C121 P1 C111 C112 161.79(19) . . . . ?
C131 P1 C111 C112 55.1(2) . . . . ?
Ru P1 C111 C112 -69.1(2) . . . . ?
C116 C111 C112 C113 2.2(4) . . . . ?
P1 C111 C112 C113 -178.6(2) . . . . ?
C111 C112 C113 C114 -1.8(4) . . . . ?
C112 C113 C114 C115 0.2(4) . . . . ?
C113 C114 C115 C116 0.7(5) . . . . ?
C112 C111 C116 C115 -1.3(4) . . . . ?
P1 C111 C116 C115 179.6(2) . . . . ?
C114 C115 C116 C111 -0.2(5) . . . . ?
C131 P1 C121 C122 -18.2(2) . . . . ?
C111 P1 C121 C122 -124.1(2) . . . . ?
Ru P1 C121 C122 107.8(2) . . . . ?
C131 P1 C121 C126 165.0(2) . . . . ?
C111 P1 C121 C126 59.1(2) . . . . ?
Ru P1 C121 C126 -69.1(2) . . . . ?
C126 C121 C122 C123 -1.3(4) . . . . ?
P1 C121 C122 C123 -178.3(2) . . . . ?
C121 C122 C123 C124 -1.7(4) . . . . ?
C122 C123 C124 C125 2.2(5) . . . . ?
C123 C124 C125 C126 0.4(5) . . . . ?
C124 C125 C126 C121 -3.5(4) . . . . ?
C122 C121 C126 C125 3.9(4) . . . . ?
P1 C121 C126 C125 -179.2(2) . . . . ?
C121 P1 C131 C132 97.5(2) . . . . ?
C111 P1 C131 C132 -152.6(2) . . . . ?
Ru P1 C131 C132 -28.9(3) . . . . ?
C121 P1 C131 C136 -80.7(2) . . . . ?
C111 P1 C131 C136 29.2(2) . . . . ?
Ru P1 C131 C136 152.85(19) . . . . ?
C136 C131 C132 C133 -0.2(4) . . . . ?
P1 C131 C132 C133 -178.5(2) . . . . ?
C131 C132 C133 C134 -1.1(4) . . . . ?
C132 C133 C134 C135 1.4(4) . . . . ?
C133 C134 C135 C136 -0.4(5) . . . . ?
C134 C135 C136 C131 -0.9(4) . . . . ?
C132 C131 C136 C135 1.2(4) . . . . ?
P1 C131 C136 C135 179.5(2) . . . . ?
C221 P2 C211 C212 21.9(2) . . . . ?
C231 P2 C211 C212 127.1(2) . . . . ?
Ru P2 C211 C212 -104.9(2) . . . . ?
C221 P2 C211 C216 -160.6(2) . . . . ?
C231 P2 C211 C216 -55.4(2) . . . . ?
Ru P2 C211 C216 72.6(2) . . . . ?
C216 C211 C212 C213 1.9(4) . . . . ?
P2 C211 C212 C213 179.5(2) . . . . ?
C211 C212 C213 C214 -1.3(5) . . . . ?
C212 C213 C214 C215 -0.2(5) . . . . ?
C213 C214 C215 C216 1.0(4) . . . . ?
C214 C215 C216 C211 -0.4(4) . . . . ?
C212 C211 C216 C215 -1.1(4) . . . . ?
P2 C211 C216 C215 -178.72(19) . . . . ?
C211 P2 C221 C222 -109.6(3) . . . . ?
C231 P2 C221 C222 142.9(2) . . . . ?
Ru P2 C221 C222 15.6(3) . . . . ?
C211 P2 C221 C226 66.9(3) . . . . ?
C231 P2 C221 C226 -40.6(3) . . . . ?
Ru P2 C221 C226 -167.9(2) . . . . ?
C226 C221 C222 C223 -0.2(5) . . . . ?
P2 C221 C222 C223 176.3(3) . . . . ?
C221 C222 C223 C224 -1.5(5) . . . . ?
C222 C223 C224 C225 1.9(5) . . . . ?
C223 C224 C225 C226 -0.7(5) . . . . ?
C224 C225 C226 C221 -1.0(5) . . . . ?
C222 C221 C226 C225 1.4(4) . . . . ?
P2 C221 C226 C225 -175.2(2) . . . . ?
C211 P2 C231 C236 174.20(19) . . . . ?
C221 P2 C231 C236 -80.7(2) . . . . ?
Ru P2 C231 C236 47.2(2) . . . . ?
C211 P2 C231 C232 -10.0(2) . . . . ?
C221 P2 C231 C232 95.1(2) . . . . ?
Ru P2 C231 C232 -137.03(19) . . . . ?
C236 C231 C232 C233 -0.1(4) . . . . ?
P2 C231 C232 C233 -175.9(2) . . . . ?
C231 C232 C233 C234 0.3(5) . . . . ?
C232 C233 C234 C235 -0.2(5) . . . . ?
C233 C234 C235 C236 0.0(5) . . . . ?
C232 C231 C236 C235 -0.1(4) . . . . ?
P2 C231 C236 C235 175.8(2) . . . . ?
C234 C235 C236 C231 0.2(4) . . . . ?
